data_1555536
loop_
_publ_author_name
'Pagire, Santosh K.'
'Paria, Suva'
'Reiser, Oliver'

_publ_section_title
;
 Synthesis of \b-Hydroxysulfones from Sulfonyl Chlorides and Alkenes
 Utilizing Visible Light Photocatalytic Sequences.
;
_journal_issue 9
_journal_name_full 'Organic letters'
_journal_page_first 2106
_journal_page_last 2109
_journal_paper_doi 10.1021/acs.orglett.6b00734
_journal_volume 18
_journal_year 2016
_chemical_absolute_configuration ad
_chemical_formula_moiety 'C15 H15 Br O3 S'
_chemical_formula_sum 'C15 H15 Br O3 S'
_chemical_formula_weight 355.24
_space_group_crystal_system monoclinic
_space_group_IT_number 4
_space_group_name_Hall 'P 2yb'
_space_group_name_H-M_alt 'P 1 21 1'
_atom_sites_solution_hydrogens geom
_audit_creation_date 2015-10-28
_audit_creation_method
;
Olex2 1.2-alpha
(compiled 2015.09.30 svn.r3233 for OlexSys, GUI svn.r5103)
;
_cell_angle_alpha 90
_cell_angle_beta 103.755(2)
_cell_angle_gamma 90
_cell_formula_units_Z 2
_cell_length_a 5.92604(15)
_cell_length_b 12.2676(3)
_cell_length_c 9.9444(2)
_cell_measurement_reflns_used 4600
_cell_measurement_temperature 123.0(2)
_cell_measurement_theta_max 72.5910
_cell_measurement_theta_min 3.6220
_cell_volume 702.21(3)
_computing_cell_refinement 'CrysAlisPro 1.171.38.37b (Rigaku OD, 2015)'
_computing_data_collection 'CrysAlisPro 1.171.38.37b (Rigaku OD, 2015)'
_computing_data_reduction 'CrysAlisPro 1.171.38.37b (Rigaku OD, 2015)'
_computing_molecular_graphics 'Olex2 (Dolomanov et al., 2009)'
_computing_publication_material 'Olex2 (Dolomanov et al., 2009)'
_computing_structure_refinement 'ShelXL (Sheldrick, 2015)'
_computing_structure_solution
;
Superflip (Palatinus & Chapuis, 2007;Palatinus & van der Lee, 2008;
Palatinus et al., 2012)
;
_diffrn_ambient_environment N~2~
_diffrn_ambient_temperature 123.0(2)
_diffrn_detector 'CCD plate'
_diffrn_detector_area_resol_mean 4.1818
_diffrn_detector_type TitanS2
_diffrn_measured_fraction_theta_full 1.000
_diffrn_measured_fraction_theta_max 0.989
_diffrn_measurement_details
;
List of Runs (angles in degrees, time in seconds):

  # Type    Start    End  Width  t~exp~   \w     \q     \k     \f   Frames
--------------------------------------------------------------------------
  1  \w   -123.00 -90.00   1.00    1.00    --  -42.89 -99.00 -30.00   33
  2  \w    -61.00  27.00   1.00    1.00    --  -42.89  57.00 -90.00   88
  3  \w   -112.00 -80.00   1.00    1.00    --  -42.89 -99.00   0.00   32
  4  \w     79.00 166.00   1.00    1.00    --  104.50  30.00   0.00   87
  5  \w     31.00  91.00   1.00    1.00    --  104.50 -30.00  30.00   60
  6  \w     32.00  81.00   1.00    1.00    --  104.50 -30.00  90.00   49
  7  \w     42.00  90.00   1.00    1.00    --  104.50 -30.00-150.00   48
  8  \w     47.00  82.00   1.00    1.00    --  104.50 -30.00 -30.00   35
  9  \w     49.00 114.00   1.00    1.00    --  104.50 -61.00 -90.00   65
 10  \w     11.00 117.00   1.00    1.00    --   42.89  77.00 150.00  106
 11  \w     17.00 113.00   1.00    1.00    --   42.89  57.00 -60.00   96
 12  \w     31.00 121.00   1.00    1.00    --  104.50-125.00 -90.00   90
 13  \w     78.00 178.00   1.00    1.00    --  104.50  30.00  60.00  100
 14  \w     73.00 178.00   1.00    1.00    --  104.50  77.00 -90.00  105
 15  \w     65.00 178.00   1.00    1.00    --  104.50  15.00-180.00  113
 16  \w     34.00 130.00   1.00    1.00    --   42.89-178.00-180.00   96
 17  \w     11.00 117.00   1.00    1.00    --   42.89  77.00  30.00  106
 18  \w     73.00 128.00   1.00    1.00    --  104.50  77.00-150.00   55
;
_diffrn_measurement_device 'four-circle diffractometer'
_diffrn_measurement_device_type 'GV1000, TitanS2'
_diffrn_measurement_method '\w scans'
_diffrn_orient_matrix_type 'CrysAlisPro convention (1999,Acta A55,543-557)'
_diffrn_orient_matrix_UB_11 0.0022009000
_diffrn_orient_matrix_UB_12 -0.0392986000
_diffrn_orient_matrix_UB_13 0.1473981000
_diffrn_orient_matrix_UB_21 -0.2159427000
_diffrn_orient_matrix_UB_22 0.0701932000
_diffrn_orient_matrix_UB_23 -0.0009077000
_diffrn_orient_matrix_UB_31 -0.1580660000
_diffrn_orient_matrix_UB_32 -0.0964158000
_diffrn_orient_matrix_UB_33 -0.0610168000
_diffrn_radiation_monochromator mirror
_diffrn_radiation_probe x-ray
_diffrn_radiation_type CuK\a
_diffrn_radiation_wavelength 1.54184
_diffrn_reflns_av_R_equivalents 0.0348
_diffrn_reflns_av_unetI/netI 0.0344
_diffrn_reflns_Laue_measured_fraction_full 1.000
_diffrn_reflns_Laue_measured_fraction_max 0.989
_diffrn_reflns_limit_h_max 6
_diffrn_reflns_limit_h_min -7
_diffrn_reflns_limit_k_max 14
_diffrn_reflns_limit_k_min -15
_diffrn_reflns_limit_l_max 12
_diffrn_reflns_limit_l_min -12
_diffrn_reflns_number 5956
_diffrn_reflns_point_group_measured_fraction_full 0.960
_diffrn_reflns_point_group_measured_fraction_max 0.932
_diffrn_reflns_theta_full 67.500
_diffrn_reflns_theta_max 73.353
_diffrn_reflns_theta_min 4.578
_diffrn_source 'gradient vaccum rotating-anode X-ray tube'
_diffrn_source_type 'GV1000 (Cu) X-ray Source'
_exptl_absorpt_coefficient_mu 5.423
_exptl_absorpt_correction_T_max 0.807
_exptl_absorpt_correction_T_min 0.638
_exptl_absorpt_correction_type analytical
_exptl_absorpt_process_details
;
CrysAlisPro 1.171.38.37b (Rigaku Oxford Diffraction, 2015)
Analytical numeric absorption correction using a multifaceted crystal
			model based on expressions derived by R.C. Clark & J.S. Reid.
(Clark, R. C. & Reid, J. S. (1995). Acta Cryst. A51, 887-897)
Empirical absorption correction using spherical harmonics,
 implemented in SCALE3 ABSPACK scaling algorithm.
;
_exptl_crystal_colour 'clear colourless'
_exptl_crystal_colour_lustre clear
_exptl_crystal_colour_primary colourless
_exptl_crystal_density_diffrn 1.680
_exptl_crystal_description prism
_exptl_crystal_F_000 360
_exptl_crystal_size_max 0.213
_exptl_crystal_size_mid 0.184
_exptl_crystal_size_min 0.102
_refine_diff_density_max 1.071
_refine_diff_density_min -0.978
_refine_diff_density_rms 0.094
_refine_ls_abs_structure_details
;
 Flack x determined using 1138 quotients [(I+)-(I-)]/[(I+)+(I-)]
 (Parsons, Flack and Wagner, Acta Cryst. B69 (2013) 249-259).
;
_refine_ls_abs_structure_Flack 0.06(4)
_refine_ls_extinction_method none
_refine_ls_goodness_of_fit_ref 1.032
_refine_ls_hydrogen_treatment constr
_refine_ls_matrix_type full
_refine_ls_number_parameters 183
_refine_ls_number_reflns 2628
_refine_ls_number_restraints 1
_refine_ls_restrained_S_all 1.031
_refine_ls_R_factor_all 0.0421
_refine_ls_R_factor_gt 0.0419
_refine_ls_shift/su_max 0.000
_refine_ls_shift/su_mean 0.000
_refine_ls_structure_factor_coef Fsqd
_refine_ls_weighting_details 'w=1/[\s^2^(Fo^2^)+(0.0720P)^2^+1.0276P] where P=(Fo^2^+2Fc^2^)/3'
_refine_ls_weighting_scheme calc
_refine_ls_wR_factor_gt 0.1079
_refine_ls_wR_factor_ref 0.1082
_reflns_Friedel_coverage 0.798
_reflns_Friedel_fraction_full 0.915
_reflns_Friedel_fraction_max 0.870
_reflns_number_gt 2616
_reflns_number_total 2628
_reflns_threshold_expression 'I > 2\s(I)'
_cod_data_source_file ol6b00734_si_002.cif
_cod_data_source_block o086
_cod_database_code 1555536
_chemical_oxdiff_formula 'C16 H19 S O2 Br'
_chemical_oxdiff_usercomment 'Reiser, Pagire'
_shelx_space_group_comment
;
The symmetry employed for this shelxl refinement is uniquely defined
by the following loop, which should always be used as a source of
symmetry information in preference to the above space-group names.
They are only intended as comments.
;
_reflns_odcompleteness_completeness 100.00
_reflns_odcompleteness_iscentric 1
_reflns_odcompleteness_theta 66.97
_olex2_refinement_description
;
1. Fixed Uiso
 At 1.2 times of:
  All C(H) groups, All C(H,H) groups
 At 1.5 times of:
  All C(H,H,H) groups, All O(H) groups
2.a Secondary CH2 refined with riding coordinates:
 C7(H7A,H7B)
2.b Aromatic/amide H refined with riding coordinates:
 C3(H3), C2(H2), C15(H15), C11(H11), C13(H13), C14(H14), C4(H4), C5(H5),
 C12(H12)
2.c Idealised Me refined as rotating group:
 C9(H9A,H9B,H9C)
2.d Idealised tetrahedral OH refined as rotating group:
 O3(H3A)
;
_shelx_shelxl_version_number 2014/7
_olex2_date_sample_data_collection 2015-10-20
_olex2_submission_special_instructions 'No special instructions were received'
_oxdiff_exptl_absorpt_empirical_details
;
Empirical correction (ABSPACK) includes:
- Absorption correction using spherical harmonics
- Frame scaling
;
_oxdiff_exptl_absorpt_empirical_full_max 2.730
_oxdiff_exptl_absorpt_empirical_full_min 0.620

loop_
_space_group_symop_operation_xyz
'x, y, z'
'-x, y+1/2, -z'

loop_
_atom_site_label
_atom_site_type_symbol
_atom_site_fract_x
_atom_site_fract_y
_atom_site_fract_z
_atom_site_U_iso_or_equiv
_atom_site_adp_type
_atom_site_occupancy
_atom_site_site_symmetry_order
_atom_site_calc_flag
_atom_site_refinement_flags_posn
Br1 Br 1.01428(9) 0.15397(6) 0.14082(6) 0.0263(2) Uani 1 1 d .
S1 S 0.6240(3) 0.23215(13) 0.32546(16) 0.0240(4) Uani 1 1 d .
O1 O 0.6148(10) 0.1165(4) 0.3079(6) 0.0351(13) Uani 1 1 d .
O2 O 0.4354(9) 0.2844(5) 0.3721(5) 0.0330(11) Uani 1 1 d .
C1 C 0.7852(10) 0.2631(5) 0.0845(6) 0.0225(12) Uani 1 1 d .
C3 C 0.6152(14) 0.3951(6) -0.0884(7) 0.0322(16) Uani 1 1 d .
H3 H 0.6116 0.4301 -0.1719 0.039 Uiso 1 1 calc R
C2 C 0.7777(12) 0.3144(6) -0.0408(6) 0.0258(13) Uani 1 1 d .
H2 H 0.8821 0.2945 -0.0929 0.031 Uiso 1 1 calc R
C10 C 0.8368(12) 0.4707(5) 0.4126(6) 0.0241(13) Uani 1 1 d .
C15 C 0.6543(12) 0.5411(5) 0.4046(6) 0.0253(13) Uani 1 1 d .
H15 H 0.5624 0.5350 0.4681 0.030 Uiso 1 1 calc R
C7 C 0.8877(11) 0.2667(5) 0.4467(6) 0.0252(13) Uani 1 1 d .
H7A H 0.9206 0.2106 0.5174 0.030 Uiso 1 1 calc R
H7B H 1.0127 0.2656 0.3990 0.030 Uiso 1 1 calc R
C11 C 0.9815(12) 0.4847(6) 0.3183(7) 0.0262(13) Uani 1 1 d .
H11 H 1.1104 0.4400 0.3244 0.031 Uiso 1 1 calc R
C8 C 0.8901(13) 0.3775(6) 0.5180(6) 0.0308(15) Uani 1 1 d .
C13 C 0.7418(12) 0.6322(5) 0.2085(7) 0.0293(15) Uani 1 1 d .
H13 H 0.7066 0.6847 0.1392 0.035 Uiso 1 1 calc R
C6 C 0.6302(11) 0.2930(5) 0.1651(6) 0.0217(12) Uani 1 1 d .
C14 C 0.6044(12) 0.6216(6) 0.3033(7) 0.0281(14) Uani 1 1 d .
H14 H 0.4792 0.6682 0.2990 0.034 Uiso 1 1 calc R
C4 C 0.4576(12) 0.4238(6) -0.0112(7) 0.0301(15) Uani 1 1 d .
H4 H 0.3462 0.4769 -0.0440 0.036 Uiso 1 1 calc R
C5 C 0.4657(13) 0.3736(6) 0.1142(7) 0.0282(14) Uani 1 1 d .
H5 H 0.3601 0.3938 0.1655 0.034 Uiso 1 1 calc R
C12 C 0.9303(13) 0.5646(6) 0.2178(7) 0.0305(14) Uani 1 1 d .
H12 H 1.0243 0.5728 0.1557 0.037 Uiso 1 1 calc R
O3 O 0.7205(12) 0.3750(5) 0.6048(5) 0.0440(14) Uani 1 1 d .
H3A H 0.6001 0.3461 0.5617 0.066 Uiso 1 1 calc GR
C9 C 1.1238(18) 0.3920(7) 0.6131(10) 0.055(3) Uani 1 1 d .
H9A H 1.2384 0.3991 0.5597 0.082 Uiso 1 1 calc GR
H9B H 1.1597 0.3299 0.6730 0.082 Uiso 1 1 calc GR
H9C H 1.1239 0.4566 0.6677 0.082 Uiso 1 1 calc GR

loop_
_atom_site_aniso_label
_atom_site_aniso_U_11
_atom_site_aniso_U_22
_atom_site_aniso_U_33
_atom_site_aniso_U_23
_atom_site_aniso_U_13
_atom_site_aniso_U_12
Br1 0.0253(3) 0.0248(3) 0.0279(3) -0.0044(3) 0.0048(2) 0.0044(3)
S1 0.0249(8) 0.0241(8) 0.0239(7) 0.0017(6) 0.0077(6) -0.0007(6)
O1 0.044(3) 0.024(3) 0.039(3) 0.000(2) 0.013(2) -0.005(2)
O2 0.025(2) 0.043(3) 0.035(2) -0.001(2) 0.016(2) 0.001(2)
C1 0.019(3) 0.021(3) 0.026(3) -0.001(2) 0.003(2) -0.001(2)
C3 0.043(4) 0.029(4) 0.021(3) 0.001(3) 0.001(3) -0.003(3)
C2 0.032(3) 0.027(3) 0.018(3) -0.003(2) 0.005(2) -0.003(3)
C10 0.030(3) 0.022(3) 0.020(3) -0.006(2) 0.005(2) 0.003(3)
C15 0.030(3) 0.023(3) 0.022(3) -0.001(2) 0.006(3) 0.001(3)
C7 0.031(3) 0.021(3) 0.020(3) -0.001(2) -0.001(2) 0.005(3)
C11 0.025(3) 0.030(4) 0.024(3) -0.003(3) 0.007(2) 0.004(3)
C8 0.042(4) 0.026(3) 0.021(3) -0.005(3) 0.000(3) 0.012(3)
C13 0.032(3) 0.026(4) 0.028(3) 0.005(3) 0.003(2) 0.000(3)
C6 0.021(3) 0.018(3) 0.023(3) -0.003(2) 0.000(2) -0.001(2)
C14 0.028(3) 0.024(3) 0.031(3) 0.001(2) 0.005(3) 0.006(2)
C4 0.032(4) 0.026(4) 0.025(3) 0.001(3) -0.007(3) 0.006(3)
C5 0.027(3) 0.029(4) 0.025(3) -0.004(3) -0.002(3) 0.003(3)
C12 0.035(4) 0.032(4) 0.027(3) 0.002(3) 0.011(3) -0.003(3)
O3 0.068(4) 0.040(3) 0.032(3) 0.002(2) 0.027(3) 0.006(3)
C9 0.063(6) 0.021(4) 0.055(5) -0.004(4) -0.037(5) 0.000(4)

loop_
_atom_type_symbol
_atom_type_description
_atom_type_scat_dispersion_real
_atom_type_scat_dispersion_imag
_atom_type_scat_source
C C 0.0181 0.0091 'International Tables Vol C Tables 4.2.6.8 and 6.1.1.4'
H H 0.0000 0.0000 'International Tables Vol C Tables 4.2.6.8 and 6.1.1.4'
Br Br -0.6763 1.2805 'International Tables Vol C Tables 4.2.6.8 and 6.1.1.4'
O O 0.0492 0.0322 'International Tables Vol C Tables 4.2.6.8 and 6.1.1.4'
S S 0.3331 0.5567 'International Tables Vol C Tables 4.2.6.8 and 6.1.1.4'

loop_
_exptl_crystal_face_index_h
_exptl_crystal_face_index_k
_exptl_crystal_face_index_l
_exptl_crystal_face_perp_dist
0 -4 5 0.0531
4 0 -3 0.0917
-4 0 3 0.0917
0 -7 -3 0.0793
0 7 3 0.0956
0 3 -6 0.0508
-1 -5 5 0.0487
0 -2 6 0.0498
2 5 3 0.1099
0 4 5 0.0719
-1 3 -5 0.0614
0 6 -4 0.0700
0 -4 -6 0.0696
2 1 -6 0.0775

loop_
_geom_angle_atom_site_label_1
_geom_angle_atom_site_label_2
_geom_angle_atom_site_label_3
_geom_angle
O1 S1 O2 117.8(4)
O1 S1 C7 108.7(3)
O1 S1 C6 108.5(3)
O2 S1 C7 107.2(3)
O2 S1 C6 106.5(3)
C6 S1 C7 107.8(3)
C2 C1 Br1 117.0(5)
C2 C1 C6 120.6(6)
C6 C1 Br1 122.4(5)
C2 C3 H3 120.1
C2 C3 C4 119.8(6)
C4 C3 H3 120.1
C1 C2 H2 119.9
C3 C2 C1 120.2(6)
C3 C2 H2 119.9
C15 C10 C11 118.4(6)
C15 C10 C8 122.8(6)
C11 C10 C8 118.8(6)
C10 C15 H15 119.4
C10 C15 C14 121.2(6)
C14 C15 H15 119.4
S1 C7 H7A 108.3
S1 C7 H7B 108.3
H7A C7 H7B 107.4
C8 C7 S1 115.8(5)
C8 C7 H7A 108.3
C8 C7 H7B 108.3
C10 C11 H11 120.0
C12 C11 C10 119.9(6)
C12 C11 H11 120.0
C7 C8 C10 111.5(5)
O3 C8 C10 111.0(6)
O3 C8 C7 108.7(7)
O3 C8 C9 107.0(7)
C9 C8 C10 110.7(7)
C9 C8 C7 107.8(6)
C14 C13 H13 120.2
C12 C13 H13 120.2
C12 C13 C14 119.7(6)
C1 C6 S1 124.1(5)
C5 C6 S1 117.6(5)
C5 C6 C1 118.2(6)
C15 C14 C13 119.9(6)
C15 C14 H14 120.0
C13 C14 H14 120.0
C3 C4 H4 119.9
C5 C4 C3 120.2(6)
C5 C4 H4 119.9
C6 C5 H5 119.5
C4 C5 C6 120.9(7)
C4 C5 H5 119.5
C11 C12 H12 119.6
C13 C12 C11 120.7(6)
C13 C12 H12 119.6
C8 O3 H3A 109.5
C8 C9 H9A 109.5
C8 C9 H9B 109.5
C8 C9 H9C 109.5
H9A C9 H9B 109.5
H9A C9 H9C 109.5
H9B C9 H9C 109.5

loop_
_geom_bond_atom_site_label_1
_geom_bond_atom_site_label_2
_geom_bond_distance
Br1 C1 1.894(6)
S1 O1 1.429(6)
S1 O2 1.457(5)
S1 C7 1.783(6)
S1 C6 1.769(6)
C1 C2 1.387(9)
C1 C6 1.404(9)
C3 H3 0.9300
C3 C2 1.384(11)
C3 C4 1.388(11)
C2 H2 0.9300
C10 C15 1.372(10)
C10 C11 1.424(9)
C10 C8 1.533(10)
C15 H15 0.9300
C15 C14 1.390(9)
C7 H7A 0.9700
C7 H7B 0.9700
C7 C8 1.531(9)
C11 H11 0.9300
C11 C12 1.382(10)
C8 O3 1.472(9)
C8 C9 1.490(10)
C13 H13 0.9300
C13 C14 1.391(10)
C13 C12 1.377(10)
C6 C5 1.396(10)
C14 H14 0.9300
C4 H4 0.9300
C4 C5 1.381(10)
C5 H5 0.9300
C12 H12 0.9300
O3 H3A 0.8200
C9 H9A 0.9600
C9 H9B 0.9600
C9 H9C 0.9600

loop_
_geom_torsion_atom_site_label_1
_geom_torsion_atom_site_label_2
_geom_torsion_atom_site_label_3
_geom_torsion_atom_site_label_4
_geom_torsion
Br1 C1 C2 C3 -179.9(5)
Br1 C1 C6 S1 -1.3(8)
Br1 C1 C6 C5 -179.4(5)
S1 C7 C8 C10 -57.5(8)
S1 C7 C8 O3 65.1(6)
S1 C7 C8 C9 -179.3(6)
S1 C6 C5 C4 -179.1(5)
O1 S1 C7 C8 -158.6(5)
O1 S1 C6 C1 -50.8(6)
O1 S1 C6 C5 127.3(6)
O2 S1 C7 C8 -30.3(6)
O2 S1 C6 C1 -178.5(5)
O2 S1 C6 C5 -0.4(6)
C1 C6 C5 C4 -0.9(10)
C3 C4 C5 C6 -0.5(11)
C2 C1 C6 S1 179.5(5)
C2 C1 C6 C5 1.5(9)
C2 C3 C4 C5 1.4(11)
C10 C15 C14 C13 -0.6(11)
C10 C11 C12 C13 0.8(11)
C15 C10 C11 C12 -2.9(10)
C15 C10 C8 C7 121.9(7)
C15 C10 C8 O3 0.5(9)
C15 C10 C8 C9 -118.1(8)
C7 S1 C6 C1 66.8(6)
C7 S1 C6 C5 -115.2(5)
C11 C10 C15 C14 2.8(10)
C11 C10 C8 C7 -57.8(9)
C11 C10 C8 O3 -179.1(6)
C11 C10 C8 C9 62.2(8)
C8 C10 C15 C14 -176.9(6)
C8 C10 C11 C12 176.8(6)
C6 S1 C7 C8 84.0(6)
C6 C1 C2 C3 -0.7(10)
C14 C13 C12 C11 1.5(11)
C4 C3 C2 C1 -0.8(11)
C12 C13 C14 C15 -1.6(11)

loop_
_exptl_oxdiff_crystal_face_indexfrac_h
_exptl_oxdiff_crystal_face_indexfrac_k
_exptl_oxdiff_crystal_face_indexfrac_l
_exptl_oxdiff_crystal_face_x
_exptl_oxdiff_crystal_face_y
_exptl_oxdiff_crystal_face_z
-0.0024 -4.0099 4.9985 0.8944 -0.2855 0.0820
3.9987 0.0048 -3.0008 -0.4337 -0.8604 -0.4494
-3.9987 -0.0048 3.0008 0.4337 0.8604 0.4494
0.0026 -6.9998 -3.0036 -0.1676 -0.4892 0.8578
-0.0026 6.9998 3.0036 0.1676 0.4892 -0.8578
0.0031 3.0108 -5.9991 -1.0026 0.2161 0.0753
-1.0015 -5.0106 4.9982 0.9314 -0.1400 0.3364
-0.0032 -2.0102 5.9996 0.9633 -0.1459 -0.1718
1.9961 4.9987 3.0024 0.2505 -0.0829 -0.9807
-0.0034 3.9950 5.0024 0.5803 0.2766 -0.6899
-0.9967 3.0092 -4.9989 -0.8573 0.4310 0.1724
0.0015 6.0097 -3.9975 -0.8254 0.4251 -0.3358
0.0040 -3.9935 -6.0025 -0.7278 -0.2757 0.7507
2.0018 1.0097 -6.0003 -0.9197 -0.3560 -0.0477
